data_4329426
loop_
_publ_author_name
'Pavlo V. Solntsev'
'Katelynn L. Spurgin'
'Jared R. Sabin'
'Ahmed A. Heikal'
'Victor N. Nemykin'

_publ_contact_author_address
;
University of Minnesota Duluth
Department of Chemistry and Biochemistry
329 Chem
1039 University Dr
Duluth, MN 55812, USA
;
_publ_contact_author_email vnemykin@d.umn.edu
_publ_contact_author_name 'Victor V. Nemykin'
_publ_contact_author_phone +1-218-726-6729
_publ_section_title
;
 Photoinduced Charge Transfer in Short-Distance
 Ferrocenylsubphthalocyanine Dyads
;
_journal_name_full 'Inorganic Chemistry'
_journal_page_first 6537
_journal_page_last 6547
_journal_paper_doi 10.1021/ic3000608
_journal_volume 51
_journal_year 2012
_chemical_formula_moiety 'C24 H12 B Cl N6'
_chemical_formula_sum 'C24 H12 B Cl N6'
_chemical_formula_weight 430.66
_chemical_name_systematic
; 
 ? 
;
_space_group_IT_number 62
_symmetry_cell_setting orthorhombic
_symmetry_space_group_name_Hall '-P 2ac 2n'
_symmetry_space_group_name_H-M 'P n m a'
_atom_sites_solution_hydrogens geom
_atom_sites_solution_primary direct
_atom_sites_solution_secondary difmap
_audit_creation_method SHELXL-97
_cell_angle_alpha 90.00
_cell_angle_beta 90.00
_cell_angle_gamma 90.00
_cell_formula_units_Z 4
_cell_length_a 12.1224(2)
_cell_length_b 14.8449(10)
_cell_length_c 10.32830(10)
_cell_measurement_reflns_used 9746
_cell_measurement_temperature 123(2)
_cell_measurement_theta_max 70.0
_cell_measurement_theta_min 7.0
_cell_volume 1858.64(13)
_computing_cell_refinement 'CrystalClear-SM Expert 2.0 r4 (Rigaku, 2009)'
_computing_data_collection 'CrystalClear-SM Expert 2.0 r4 (Rigaku, 2009)'
_computing_data_reduction 'CrystalClear-SM Expert 2.0 r4 (Rigaku, 2009)'
_computing_molecular_graphics 'PLATON (Spek, 2009)'
_computing_publication_material 'SHELXL-97 (Sheldrick, 1997)'
_computing_structure_refinement 'SHELXL-97 (Sheldrick, 1997)'
_computing_structure_solution 'SIR-92 (Giacovazzo, 1994)'
_diffrn_ambient_temperature 123(2)
_diffrn_detector_area_resol_mean 10.0000
_diffrn_measured_fraction_theta_full 0.991
_diffrn_measured_fraction_theta_max 0.991
_diffrn_measurement_details
; 
scan: 
    Number of images: 36 
               Slice: 20.0000 - 200.0000 
         Image width: 5.0000 
            Exp time: 900.0000 
       Rotation axis: Omega 
               Omega: 0.0000 
                 Chi: 54.0000 
                 Phi: 90.0000 
                 XTD: 127.4000 
              2theta: 0.0688 
scan: 
    Number of images: 33 
               Slice: 23.0000 - 188.0000 
         Image width: 5.0000 
            Exp time: 900.0000 
       Rotation axis: Omega 
               Omega: 0.0000 
                 Chi: 0.0000 
                 Phi: 180.0000 
                 XTD: 127.4000 
              2theta: 0.0688 
scan: 
    Number of images: 34 
               Slice: 22.0000 - 192.0000 
         Image width: 5.0000 
            Exp time: 900.0000 
       Rotation axis: Omega 
               Omega: 0.0000 
                 Chi: 54.0000 
                 Phi: 270.0000 
                 XTD: 127.4000 
              2theta: 0.0688 
scan: 
    Number of images: 6 
               Slice: 20.0000 - 50.0000 
         Image width: 5.0000 
            Exp time: 900.0000 
       Rotation axis: Omega 
               Omega: 0.0000 
                 Chi: 0.0000 
                 Phi: 0.0000 
                 XTD: 127.4000 
              2theta: 0.0688 
 
;
_diffrn_measurement_device_type 'Rigaku RAXIS conversion'
_diffrn_measurement_method 'profile data from \w-scans'
_diffrn_orient_matrix_type FS_PROCESS
_diffrn_orient_matrix_UB_11 0.048581
_diffrn_orient_matrix_UB_12 -0.071159
_diffrn_orient_matrix_UB_13 -0.004325
_diffrn_orient_matrix_UB_21 0.060783
_diffrn_orient_matrix_UB_22 0.034169
_diffrn_orient_matrix_UB_23 -0.044394
_diffrn_orient_matrix_UB_31 0.057616
_diffrn_orient_matrix_UB_32 0.023953
_diffrn_orient_matrix_UB_33 0.050481
_diffrn_radiation_monochromator graphite
_diffrn_radiation_source 'fine-focus sealed tube'
_diffrn_radiation_type CuK\a
_diffrn_radiation_wavelength 1.54187
_diffrn_reflns_av_R_equivalents 0.0351
_diffrn_reflns_av_sigmaI/netI 0.0334
_diffrn_reflns_limit_h_max 14
_diffrn_reflns_limit_h_min -13
_diffrn_reflns_limit_k_max 17
_diffrn_reflns_limit_k_min -17
_diffrn_reflns_limit_l_max 11
_diffrn_reflns_limit_l_min -12
_diffrn_reflns_number 12595
_diffrn_reflns_theta_full 68.24
_diffrn_reflns_theta_max 68.24
_diffrn_reflns_theta_min 7.31
_exptl_absorpt_coefficient_mu 2.041
_exptl_absorpt_correction_T_max 1.000
_exptl_absorpt_correction_T_min 0.705
_exptl_absorpt_correction_type multi-scan
_exptl_absorpt_process_details 'CrystalClear-SM Expert 2.0 r4 (Rigaku, 2009)'
_exptl_crystal_colour red
_exptl_crystal_density_diffrn 1.539
_exptl_crystal_description block
_exptl_crystal_F_000 880
_exptl_crystal_size_max 0.21
_exptl_crystal_size_mid 0.2
_exptl_crystal_size_min 0.16
_refine_diff_density_max 0.838
_refine_diff_density_min -0.485
_refine_diff_density_rms 0.090
_refine_ls_extinction_method none
_refine_ls_goodness_of_fit_ref 1.156
_refine_ls_hydrogen_treatment constr
_refine_ls_matrix_type full
_refine_ls_number_parameters 151
_refine_ls_number_reflns 1756
_refine_ls_number_restraints 0
_refine_ls_restrained_S_all 1.156
_refine_ls_R_factor_all 0.0852
_refine_ls_R_factor_gt 0.0668
_refine_ls_shift/su_max 0.000
_refine_ls_shift/su_mean 0.000
_refine_ls_structure_factor_coef Fsqd
_refine_ls_weighting_details 'calc w=1/[\s^2^(Fo^2^)+(0.1121P)^2^+1.7618P] where P=(Fo^2^+2Fc^2^)/3'
_refine_ls_weighting_scheme calc
_refine_ls_wR_factor_gt 0.1872
_refine_ls_wR_factor_ref 0.2127
_reflns_number_gt 1302
_reflns_number_total 1756
_reflns_threshold_expression >2sigma(I)
_cod_data_source_file ic3000608_si_002_2.cif
_cod_data_source_block a0011
_cod_database_code 4329426

loop_
_symmetry_equiv_pos_as_xyz
'x, y, z'
'-x+1/2, -y, z+1/2'
'x+1/2, -y+1/2, -z+1/2'
'-x, y+1/2, -z'
'-x, -y, -z'
'x-1/2, y, -z-1/2'
'-x-1/2, y-1/2, z-1/2'
'x, -y-1/2, z'

loop_
_atom_site_label
_atom_site_type_symbol
_atom_site_fract_x
_atom_site_fract_y
_atom_site_fract_z
_atom_site_U_iso_or_equiv
_atom_site_adp_type
_atom_site_occupancy
_atom_site_symmetry_multiplicity
_atom_site_calc_flag
_atom_site_refinement_flags
Cl1 Cl 0.31291(11) 0.7500 0.23883(12) 0.0392(4) Uani 1 2 d S
N1 N 0.3377(2) 0.67050(18) -0.0069(3) 0.0328(7) Uani 1 1 d .
N2 N 0.1724(4) 0.7500 0.0234(4) 0.0368(10) Uani 1 2 d S
N3 N 0.4932(3) 0.7500 -0.0920(4) 0.0363(10) Uani 1 2 d S
N4 N 0.1663(3) 0.5935(2) -0.0270(3) 0.0393(8) Uani 1 1 d .
C1 C 0.4384(3) 0.6730(2) -0.0682(4) 0.0333(8) Uani 1 1 d .
C2 C 0.4536(3) 0.5823(2) -0.1197(3) 0.0358(9) Uani 1 1 d .
C3 C 0.3539(3) 0.5337(2) -0.0990(3) 0.0342(8) Uani 1 1 d .
C4 C 0.2773(3) 0.5956(2) -0.0346(3) 0.0347(9) Uani 1 1 d .
C5 C 0.5413(3) 0.5433(2) -0.1890(4) 0.0377(9) Uani 1 1 d .
H5 H 0.6067 0.5761 -0.2075 0.045 Uiso 1 1 calc R
C6 C 0.5280(3) 0.4544(2) -0.2291(4) 0.0397(9) Uani 1 1 d .
H6 H 0.5867 0.4254 -0.2736 0.048 Uiso 1 1 calc R
C7 C 0.4310(3) 0.4067(3) -0.2059(4) 0.0397(9) Uani 1 1 d .
H7 H 0.4253 0.3460 -0.2344 0.048 Uiso 1 1 calc R
C8 C 0.3430(3) 0.4458(2) -0.1424(4) 0.0375(9) Uani 1 1 d .
H8 H 0.2766 0.4132 -0.1288 0.045 Uiso 1 1 calc R
C9 C 0.1144(3) 0.6731(2) -0.0061(3) 0.0370(9) Uani 1 1 d .
C10 C 0.0036(3) 0.7018(2) -0.0346(3) 0.0374(9) Uani 1 1 d .
C11 C -0.0918(3) 0.6533(3) -0.0663(4) 0.0441(10) Uani 1 1 d .
H11 H -0.0923 0.5893 -0.0679 0.053 Uiso 1 1 calc R
C12 C -0.1857(3) 0.7033(3) -0.0952(4) 0.0513(11) Uani 1 1 d .
H12 H -0.2520 0.6723 -0.1157 0.062 Uiso 1 1 calc R
B1 B 0.2901(5) 0.7500 0.0578(6) 0.0355(13) Uani 1 2 d S

loop_
_atom_site_aniso_label
_atom_site_aniso_U_11
_atom_site_aniso_U_22
_atom_site_aniso_U_33
_atom_site_aniso_U_23
_atom_site_aniso_U_13
_atom_site_aniso_U_12
Cl1 0.0526(9) 0.0249(7) 0.0402(8) 0.000 0.0001(6) 0.000
N1 0.0382(17) 0.0193(16) 0.0408(17) -0.0013(12) 0.0016(13) -0.0004(12)
N2 0.044(3) 0.025(2) 0.041(3) 0.000 0.0024(19) 0.000
N3 0.038(2) 0.029(2) 0.042(2) 0.000 -0.0019(19) 0.000
N4 0.0474(19) 0.0256(16) 0.0450(19) -0.0022(14) 0.0038(14) -0.0016(13)
C1 0.039(2) 0.0218(17) 0.039(2) 0.0005(14) -0.0031(15) 0.0001(14)
C2 0.044(2) 0.0254(19) 0.038(2) -0.0008(15) -0.0048(16) 0.0025(15)
C3 0.044(2) 0.0232(17) 0.0355(19) -0.0022(14) -0.0015(16) 0.0016(15)
C4 0.039(2) 0.0225(17) 0.042(2) -0.0024(15) 0.0015(16) -0.0003(14)
C5 0.047(2) 0.0294(19) 0.037(2) 0.0024(15) -0.0054(17) 0.0021(16)
C6 0.047(2) 0.030(2) 0.042(2) -0.0039(16) 0.0003(17) 0.0094(16)
C7 0.053(2) 0.0275(18) 0.039(2) -0.0020(16) -0.0040(17) 0.0021(16)
C8 0.044(2) 0.0254(18) 0.043(2) -0.0007(15) -0.0035(16) -0.0022(15)
C9 0.045(2) 0.0276(19) 0.039(2) -0.0023(15) 0.0019(16) -0.0042(15)
C10 0.042(2) 0.033(2) 0.037(2) -0.0035(16) 0.0046(16) -0.0020(16)
C11 0.043(2) 0.049(2) 0.040(2) -0.0026(18) 0.0042(17) -0.0001(18)
C12 0.049(3) 0.046(2) 0.058(3) -0.002(2) 0.001(2) -0.0034(19)
B1 0.041(3) 0.025(3) 0.041(3) 0.000 0.000(3) 0.000

loop_
_atom_type_symbol
_atom_type_description
_atom_type_scat_dispersion_real
_atom_type_scat_dispersion_imag
_atom_type_scat_source
C C 0.0181 0.0091 'International Tables Vol C Tables 4.2.6.8 and 6.1.1.4'
H H 0.0000 0.0000 'International Tables Vol C Tables 4.2.6.8 and 6.1.1.4'
B B 0.0090 0.0039 'International Tables Vol C Tables 4.2.6.8 and 6.1.1.4'
Cl Cl 0.3639 0.7018 'International Tables Vol C Tables 4.2.6.8 and 6.1.1.4'
N N 0.0311 0.0180 'International Tables Vol C Tables 4.2.6.8 and 6.1.1.4'

loop_
_geom_angle_atom_site_label_1
_geom_angle_atom_site_label_2
_geom_angle_atom_site_label_3
_geom_angle
_geom_angle_site_symmetry_1
_geom_angle_site_symmetry_3
C4 N1 C1 113.7(3) . .
C4 N1 B1 122.7(3) . .
C1 N1 B1 122.3(3) . .
C9 N2 C9 112.3(4) . 8_575
C9 N2 B1 123.4(2) . .
C9 N2 B1 123.4(2) 8_575 .
C1 N3 C1 116.4(4) 8_575 .
C4 N4 C9 116.9(3) . .
N3 C1 N1 123.1(3) . .
N3 C1 C2 130.9(3) . .
N1 C1 C2 104.7(3) . .
C5 C2 C3 120.7(3) . .
C5 C2 C1 131.3(3) . .
C3 C2 C1 107.8(3) . .
C8 C3 C2 120.6(3) . .
C8 C3 C4 132.6(3) . .
C2 C3 C4 106.8(3) . .
N4 C4 N1 122.9(3) . .
N4 C4 C3 130.1(3) . .
N1 C4 C3 105.5(3) . .
C6 C5 C2 117.0(4) . .
C6 C5 H5 121.5 . .
C2 C5 H5 121.5 . .
C5 C6 C7 121.9(4) . .
C5 C6 H6 119.1 . .
C7 C6 H6 119.1 . .
C8 C7 C6 121.3(4) . .
C8 C7 H7 119.3 . .
C6 C7 H7 119.3 . .
C7 C8 C3 118.4(4) . .
C7 C8 H8 120.8 . .
C3 C8 H8 120.8 . .
N4 C9 N2 121.4(4) . .
N4 C9 C10 131.2(3) . .
N2 C9 C10 106.1(3) . .
C11 C10 C10 120.9(2) . 8_575
C11 C10 C9 131.8(4) . .
C10 C10 C9 107.2(2) 8_575 .
C12 C11 C10 116.9(4) . .
C12 C11 H11 121.6 . .
C10 C11 H11 121.6 . .
C12 C12 C11 122.2(2) 8_575 .
C12 C12 H12 118.9 8_575 .
C11 C12 H12 118.9 . .
N2 B1 N1 105.7(3) . .
N2 B1 N1 105.7(3) . 8_575
N1 B1 N1 106.5(4) . 8_575
N2 B1 Cl1 112.4(4) . .
N1 B1 Cl1 113.0(3) . .
N1 B1 Cl1 113.0(3) 8_575 .

loop_
_geom_bond_atom_site_label_1
_geom_bond_atom_site_label_2
_geom_bond_distance
_geom_bond_site_symmetry_2
Cl1 B1 1.890(6) .
N1 C4 1.361(4) .
N1 C1 1.376(4) .
N1 B1 1.473(4) .
N2 C9 1.375(4) .
N2 C9 1.375(4) 8_575
N2 B1 1.470(8) .
N3 C1 1.344(4) 8_575
N3 C1 1.344(4) .
N4 C4 1.348(5) .
N4 C9 1.356(5) .
C1 C2 1.460(5) .
C2 C5 1.407(5) .
C2 C3 1.423(5) .
C3 C8 1.387(5) .
C3 C4 1.466(5) .
C5 C6 1.392(5) .
C5 H5 0.9500 .
C6 C7 1.394(6) .
C6 H6 0.9500 .
C7 C8 1.380(5) .
C7 H7 0.9500 .
C8 H8 0.9500 .
C9 C10 1.439(5) .
C10 C11 1.400(5) .
C10 C10 1.433(7) 8_575
C11 C12 1.391(6) .
C11 H11 0.9500 .
C12 C12 1.388(8) 8_575
C12 H12 0.9500 .
B1 N1 1.473(4) 8_575

loop_
_geom_torsion_atom_site_label_1
_geom_torsion_atom_site_label_2
_geom_torsion_atom_site_label_3
_geom_torsion_atom_site_label_4
_geom_torsion
_geom_torsion_site_symmetry_1
_geom_torsion_site_symmetry_4
C1 N3 C1 N1 -8.4(7) 8_575 .
C1 N3 C1 C2 156.8(3) 8_575 .
C4 N1 C1 N3 156.1(4) . .
B1 N1 C1 N3 -10.8(6) . .
C4 N1 C1 C2 -12.4(4) . .
B1 N1 C1 C2 -179.3(4) . .
N3 C1 C2 C5 14.3(7) . .
N1 C1 C2 C5 -178.4(4) . .
N3 C1 C2 C3 -160.3(4) . .
N1 C1 C2 C3 6.9(4) . .
C5 C2 C3 C8 2.5(5) . .
C1 C2 C3 C8 177.8(3) . .
C5 C2 C3 C4 -175.2(3) . .
C1 C2 C3 C4 0.1(4) . .
C9 N4 C4 N1 8.3(5) . .
C9 N4 C4 C3 -155.6(4) . .
C1 N1 C4 N4 -154.7(3) . .
B1 N1 C4 N4 12.2(6) . .
C1 N1 C4 C3 12.5(4) . .
B1 N1 C4 C3 179.4(4) . .
C8 C3 C4 N4 -18.6(7) . .
C2 C3 C4 N4 158.7(4) . .
C8 C3 C4 N1 175.4(4) . .
C2 C3 C4 N1 -7.3(4) . .
C3 C2 C5 C6 -3.5(5) . .
C1 C2 C5 C6 -177.5(4) . .
C2 C5 C6 C7 2.1(5) . .
C5 C6 C7 C8 0.4(6) . .
C6 C7 C8 C3 -1.5(6) . .
C2 C3 C8 C7 0.0(5) . .
C4 C3 C8 C7 177.0(4) . .
C4 N4 C9 N2 -8.6(5) . .
C4 N4 C9 C10 156.2(4) . .
C9 N2 C9 N4 157.2(3) 8_575 .
B1 N2 C9 N4 -11.5(7) . .
C9 N2 C9 C10 -10.9(6) 8_575 .
B1 N2 C9 C10 -179.7(4) . .
N4 C9 C10 C11 15.8(7) . .
N2 C9 C10 C11 -177.6(4) . .
N4 C9 C10 C10 -160.2(3) . 8_575
N2 C9 C10 C10 6.4(3) . 8_575
C10 C10 C11 C12 -1.0(4) 8_575 .
C9 C10 C11 C12 -176.6(4) . .
C10 C11 C12 C12 1.1(4) . 8_575
C9 N2 B1 N1 27.4(6) . .
C9 N2 B1 N1 -140.0(4) 8_575 .
C9 N2 B1 N1 140.0(4) . 8_575
C9 N2 B1 N1 -27.4(6) 8_575 8_575
C9 N2 B1 Cl1 -96.3(4) . .
C9 N2 B1 Cl1 96.3(4) 8_575 .
C4 N1 B1 N2 -27.7(5) . .
C1 N1 B1 N2 138.1(4) . .
C4 N1 B1 N1 -139.7(3) . 8_575
C1 N1 B1 N1 26.0(6) . 8_575
C4 N1 B1 Cl1 95.6(4) . .
C1 N1 B1 Cl1 -98.6(4) . .
